data_4349191
loop_
_publ_author_name
'Furukawa, Shuhei'
'Horike, Nao'
'Kondo, Mio'
'Hijikata, Yuh'
'Carn\'e-S\'anchez, Arnau'
'Larpent, Patrick'
'Louvain, Nicolas'
'Diring, St\'ephane'
'Sato, Hiroshi'
'Matsuda, Ryotaro'
'Kawano, Ryuji'
'Kitagawa, Susumu'

_publ_section_title
;
 Rhodium-Organic Cuboctahedra as Porous Solids with Strong Binding Sites.
;
_journal_issue 21
_journal_name_full 'Inorganic chemistry'
_journal_page_first 10843
_journal_page_last 10846
_journal_paper_doi 10.1021/acs.inorgchem.6b02091
_journal_volume 55
_journal_year 2016
_chemical_compound_source 'synthesis as described'
_chemical_formula_moiety 'C96 H48 O60 Rh12'
_chemical_formula_sum 'C192 H96 O120 Rh24'
_chemical_formula_weight 6792.52
_chemical_name_systematic
;
RhMOP_H_DMPU_153K
;
_space_group_IT_number 2
_space_group_name_Hall '-P 1'
_space_group_name_H-M_alt 'P -1'
_symmetry_cell_setting triclinic
_symmetry_Int_Tables_number 2
_symmetry_space_group_name_Hall '-P 1'
_symmetry_space_group_name_H-M 'P -1'
_atom_sites_solution_hydrogens geom
_audit_creation_date 2016-10-05T16:29:12-00:00
_audit_creation_method 'WinGX routine CIF_UPDATE'
_cell_angle_alpha 97.049(2)
_cell_angle_beta 114.1070(10)
_cell_angle_gamma 111.849(2)
_cell_formula_units_Z 1
_cell_length_a 22.543(5)
_cell_length_b 24.369(5)
_cell_length_c 24.845(5)
_cell_measurement_reflns_used 17743
_cell_measurement_temperature 153(2)
_cell_measurement_theta_max 31.12
_cell_measurement_theta_min 1.5469
_cell_measurement_wavelength 0.71073
_cell_volume 10939(4)
_computing_cell_refinement 'CrystalClear (Rigaku Inc., 2008)'
_computing_data_collection 'CrystalClear (Rigaku Inc., 2008)'
_computing_data_reduction 'CrystalClear (Rigaku Inc., 2008)'
_computing_publication_material 'WinGX publication routines (Farrugia, 1999)'
_computing_structure_refinement 'SHELXL-2014/7 (Sheldrick, 2014)'
_computing_structure_solution 'SIR97 (Giacovazzo et al, 1997)'
_diffrn_ambient_temperature 153(2)
_diffrn_detector_area_resol_mean 7.31
_diffrn_measured_fraction_theta_full 0.983
_diffrn_measured_fraction_theta_max 0.983
_diffrn_measurement_device_type 'Rigaku Saturn'
_diffrn_measurement_method \w
_diffrn_radiation_monochromator confical
_diffrn_radiation_type MoK\a
_diffrn_radiation_wavelength 0.71069
_diffrn_reflns_av_R_equivalents 0.0744
_diffrn_reflns_av_unetI/netI 0.1548
_diffrn_reflns_Laue_measured_fraction_full 0.983
_diffrn_reflns_Laue_measured_fraction_max 0.983
_diffrn_reflns_limit_h_max 26
_diffrn_reflns_limit_h_min -20
_diffrn_reflns_limit_k_max 27
_diffrn_reflns_limit_k_min -28
_diffrn_reflns_limit_l_max 26
_diffrn_reflns_limit_l_min -29
_diffrn_reflns_number 75518
_diffrn_reflns_point_group_measured_fraction_full 0.983
_diffrn_reflns_point_group_measured_fraction_max 0.983
_diffrn_reflns_theta_full 25
_diffrn_reflns_theta_max 25
_diffrn_reflns_theta_min 3.004
_exptl_absorpt_coefficient_mu 0.932
_exptl_absorpt_correction_T_max 1
_exptl_absorpt_correction_T_min 0.8178
_exptl_absorpt_correction_type multi-scan
_exptl_absorpt_process_details 'Jacobson, R. (1998) Private communication'
_exptl_crystal_colour Plate
_exptl_crystal_density_diffrn 1.031
_exptl_crystal_density_method 'not measured'
_exptl_crystal_description Blue
_exptl_crystal_F_000 3288
_exptl_crystal_size_max 0.04
_exptl_crystal_size_mid 0.03
_exptl_crystal_size_min 0.01
_refine_diff_density_max 2.761
_refine_diff_density_min -0.926
_refine_diff_density_rms 0.133
_refine_ls_extinction_method none
_refine_ls_goodness_of_fit_ref 0.866
_refine_ls_hydrogen_treatment constr
_refine_ls_matrix_type full
_refine_ls_number_parameters 1513
_refine_ls_number_reflns 37892
_refine_ls_number_restraints 18
_refine_ls_restrained_S_all 0.868
_refine_ls_R_factor_all 0.1138
_refine_ls_R_factor_gt 0.0698
_refine_ls_shift/su_max 0.001
_refine_ls_shift/su_mean 0
_refine_ls_structure_factor_coef Fsqd
_refine_ls_weighting_details 'w=1/[\s^2^(Fo^2^)+(0.0792P)^2^] where P=(Fo^2^+2Fc^2^)/3'
_refine_ls_weighting_scheme calc
_refine_ls_wR_factor_gt 0.1654
_refine_ls_wR_factor_ref 0.1934
_reflns_Friedel_coverage 0
_reflns_number_gt 17613
_reflns_number_total 37892
_reflns_threshold_expression 'I > 2\s(I)'
_cod_data_source_file ic6b02091_si_002.cif
_cod_data_source_block RhMOP_H_DMPU_153K
_cod_depositor_comments
;
The following automatic conversions were performed:

data item '_exptl_absorpt_correction_type' value 'Multi-scan' was
changed to 'multi-scan' in accordance with the
/home/saulius/struct/COD-crude-data/automatic-downloads/DataCite-retrospective/ACS/depositions/lib/dictionaries/cif_core.dic
dictionary named 'cif_core.dic' version 2.4.2 last updated on
2011-04-26.

Automatic conversion script
Id: cif_fix_values 6909 2019-04-08 15:41:33Z antanas 
;
_cod_database_code 4349191

loop_
_symmetry_equiv_pos_as_xyz
'x, y, z'
'-x, -y, -z'

loop_
_atom_site_label
_atom_site_type_symbol
_atom_site_fract_x
_atom_site_fract_y
_atom_site_fract_z
_atom_site_U_iso_or_equiv
_atom_site_adp_type
_atom_site_occupancy
_atom_site_site_symmetry_order
_atom_site_calc_flag
_atom_site_refinement_flags_posn
_atom_site_refinement_flags_adp
C1 C 0.6303(5) 0.0807(4) 0.9238(4) 0.054(3) Uani 1 1 d . .
C2 C 0.6740(4) 0.0501(4) 0.9597(4) 0.050(2) Uani 1 1 d . .
C3 C 0.6427(6) -0.0127(4) 0.9498(5) 0.071(3) Uani 1 1 d . .
H3 H 0.5924 -0.0385 0.9195 0.085 Uiso 1 1 calc R U
C4 C 0.6849(6) -0.0392(5) 0.9844(6) 0.101(5) Uani 1 1 d . .
H4 H 0.6636 -0.0829 0.9779 0.121 Uiso 1 1 calc R U
C5 C 0.7578(5) -0.0003(4) 1.0280(5) 0.069(3) Uani 1 1 d . .
H5 H 0.7868 -0.0173 1.0524 0.083 Uiso 1 1 calc R U
C6 C 0.7888(5) 0.0626(4) 1.0365(5) 0.057(3) Uani 1 1 d D .
C7 C 0.7470(5) 0.0884(5) 1.0001(4) 0.054(3) Uani 1 1 d . .
H7 H 0.7690 0.1312 1.0035 0.065 Uiso 1 1 calc R U
C8 C 0.8716(5) 0.1033(4) 1.0866(4) 0.046(2) Uani 1 1 d D .
C9 C 0.5484(5) 0.1710(4) 0.9601(4) 0.050(3) Uani 1 1 d . .
C10 C 0.5458(5) 0.1944(4) 1.0195(4) 0.051(2) Uani 1 1 d . .
C11 C 0.4868(5) 0.1623(4) 1.0272(4) 0.058(3) Uani 1 1 d . .
H11 H 0.4454 0.1253 0.9954 0.070 Uiso 1 1 calc R U
C12 C 0.4888(6) 0.1841(5) 1.0807(5) 0.073(3) Uani 1 1 d . .
H12 H 0.4472 0.1632 1.0854 0.088 Uiso 1 1 calc R U
C13 C 0.5494(5) 0.2361(4) 1.1289(5) 0.055(3) Uani 1 1 d . .
H13 H 0.5502 0.2491 1.1670 0.066 Uiso 1 1 calc R U
C14 C 0.6092(5) 0.2693(4) 1.1218(4) 0.043(2) Uani 1 1 d . .
C15 C 0.6082(5) 0.2481(4) 1.0674(4) 0.043(2) Uani 1 1 d . .
H15 H 0.6492 0.2696 1.0621 0.052 Uiso 1 1 calc R U
C16 C 0.6781(5) 0.3256(4) 1.1752(4) 0.045(2) Uani 1 1 d . .
C17 C 0.4776(5) 0.1811(5) 0.7997(4) 0.053(3) Uani 1 1 d . .
C18 C 0.4361(5) 0.2122(4) 0.7597(5) 0.051(2) Uani 1 1 d . .
C19 C 0.3582(6) 0.1773(5) 0.7242(5) 0.061(3) Uani 1 1 d . .
H19 H 0.3335 0.1375 0.7270 0.073 Uiso 1 1 calc R U
C20 C 0.3180(6) 0.2023(5) 0.6847(6) 0.089(4) Uani 1 1 d . .
H20 H 0.2661 0.1795 0.6593 0.107 Uiso 1 1 calc R U
C21 C 0.3582(6) 0.2635(5) 0.6840(5) 0.075(3) Uani 1 1 d . .
H21 H 0.3328 0.2824 0.6590 0.089 Uiso 1 1 calc R U
C22 C 0.4342(5) 0.2950(4) 0.7200(4) 0.047(2) Uani 1 1 d . .
C23 C 0.4737(6) 0.2706(4) 0.7577(4) 0.054(2) Uani 1 1 d . .
H23 H 0.5258 0.2934 0.7819 0.064 Uiso 1 1 calc R U
C24 C 0.4785(6) 0.3585(5) 0.7151(5) 0.057(3) Uani 1 1 d . .
C25 C 0.5584(5) 0.0945(4) 0.7644(4) 0.046(2) Uani 1 1 d D .
C26 C 0.5598(5) 0.0714(4) 0.7039(4) 0.054(3) Uani 1 1 d D .
C27 C 0.5054(5) 0.0112(4) 0.6596(4) 0.056(3) Uani 1 1 d . .
H27 H 0.4686 -0.0157 0.6670 0.067 Uiso 1 1 calc R U
C28 C 0.5072(6) -0.0079(4) 0.6044(4) 0.062(3) Uani 1 1 d . .
H28 H 0.4735 -0.0490 0.5759 0.075 Uiso 1 1 calc R U
C29 C 0.5586(5) 0.0338(4) 0.5913(5) 0.055(3) Uani 1 1 d . .
H29 H 0.5587 0.0218 0.5535 0.066 Uiso 1 1 calc R U
C30 C 0.6094(5) 0.0932(4) 0.6353(5) 0.056(3) Uani 1 1 d . .
C31 C 0.6110(5) 0.1130(4) 0.6922(4) 0.046(2) Uani 1 1 d . .
H31 H 0.6461 0.1535 0.7213 0.056 Uiso 1 1 calc R U
C32 C 0.6654(5) 0.1399(5) 0.6217(4) 0.047(2) Uani 1 1 d . .
C33 C 1.1439(6) 0.2410(5) 1.2432(5) 0.056(3) Uani 1 1 d . .
C34 C 1.2275(5) 0.2798(4) 1.2853(4) 0.049(2) Uani 1 1 d . .
C35 C 1.2660(5) 0.2562(5) 1.3287(5) 0.064(3) Uani 1 1 d . .
H35 H 1.2403 0.2167 1.3315 0.077 Uiso 1 1 calc R U
C36 C 1.3435(7) 0.2918(6) 1.3681(6) 0.092(4) Uani 1 1 d . .
H36 H 1.3701 0.2781 1.3992 0.111 Uiso 1 1 calc R U
C37 C 1.3801(6) 0.3494(5) 1.3591(5) 0.072(3) Uani 1 1 d . .
H37 H 1.4322 0.3721 1.3815 0.086 Uiso 1 1 calc R U
C38 C 1.3412(5) 0.3714(4) 1.3193(5) 0.051(2) Uani 1 1 d D .
C39 C 1.2663(5) 0.3377(4) 1.2811(4) 0.046(2) Uani 1 1 d . .
H39 H 1.2409 0.3537 1.2519 0.055 Uiso 1 1 calc R U
C40 C 1.3839(6) 0.4346(4) 1.3121(5) 0.050(2) Uani 1 1 d D .
C41 C 0.9652(5) 0.2121(4) 1.2370(5) 0.053(3) Uani 1 1 d D .
C42 C 0.9333(6) 0.2301(5) 1.2773(5) 0.068(3) Uani 1 1 d D .
C43 C 0.9283(8) 0.2027(7) 1.3229(6) 0.112(5) Uani 1 1 d . .
H43 H 0.9476 0.1743 1.3321 0.134 Uiso 1 1 calc R U
C44 C 0.8950(10) 0.2174(7) 1.3543(7) 0.128(7) Uani 1 1 d . .
H44 H 0.8903 0.1985 1.3845 0.153 Uiso 1 1 calc R U
C45 C 0.8698(7) 0.2582(6) 1.3418(6) 0.087(4) Uani 1 1 d . .
H45 H 0.8458 0.2675 1.3627 0.104 Uiso 1 1 calc R U
C46 C 0.8777(6) 0.2874(5) 1.2990(4) 0.057(3) Uani 1 1 d D .
C47 C 0.9096(5) 0.2751(4) 1.2670(5) 0.056(3) Uani 1 1 d . .
H47 H 0.9159 0.2962 1.2385 0.067 Uiso 1 1 calc R U
C48 C 0.8480(5) 0.3360(3) 1.2884(4) 0.043(2) Uani 1 1 d D .
C49 C 1.0494(5) 0.1348(5) 1.0951(5) 0.049(2) Uani 1 1 d . .
C50 C 1.0793(5) 0.1158(4) 1.0537(4) 0.045(2) Uani 1 1 d . .
C51 C 1.0840(7) 0.0581(6) 1.0479(6) 0.091(4) Uani 1 1 d . .
H51 H 1.0661 0.0303 1.0677 0.109 Uiso 1 1 calc R U
C52 C 1.1144(8) 0.0432(5) 1.0140(6) 0.098(5) Uani 1 1 d . .
H52 H 1.1220 0.0074 1.0130 0.117 Uiso 1 1 calc R U
C53 C 1.1329(7) 0.0806(5) 0.9827(6) 0.086(4) Uani 1 1 d . .
H53 H 1.1487 0.0679 0.9556 0.103 Uiso 1 1 calc R U
C54 C 1.1307(5) 0.1363(5) 0.9869(5) 0.066(3) Uani 1 1 d D .
C55 C 1.1021(5) 0.1526(4) 1.0234(4) 0.047(2) Uani 1 1 d . .
H55 H 1.0990 0.1906 1.0265 0.057 Uiso 1 1 calc R U
C56 C 1.1591(6) 0.1785(5) 0.9516(4) 0.054(3) Uani 1 1 d D .
C57 C 0.9201(6) 0.5062(4) 1.3564(5) 0.052(3) Uani 1 1 d . .
C58 C 0.9903(5) 0.5584(4) 1.4105(5) 0.055(3) Uani 1 1 d . .
C59 C 1.0087(6) 0.5642(5) 1.4702(5) 0.071(3) Uani 1 1 d . .
H59 H 0.9753 0.5354 1.4795 0.085 Uiso 1 1 calc R U
C60 C 1.0754(6) 0.6114(5) 1.5188(5) 0.073(3) Uani 1 1 d . .
H60 H 1.0875 0.6138 1.5607 0.088 Uiso 1 1 calc R U
C61 C 1.1254(5) 0.6560(4) 1.5063(5) 0.066(3) Uani 1 1 d . .
H61 H 1.1715 0.6876 1.5395 0.079 Uiso 1 1 calc R U
C62 C 1.1062(5) 0.6528(4) 1.4455(4) 0.049(2) Uani 1 1 d . .
C63 C 1.0405(5) 0.6026(4) 1.3975(4) 0.052(2) Uani 1 1 d . .
H63 H 1.0293 0.5980 1.3555 0.063 Uiso 1 1 calc R U
C64 C 1.1549(4) 0.6996(4) 1.4293(4) 0.044(2) Uani 1 1 d . .
C65 C 0.7521(5) 0.4966(4) 1.2457(4) 0.051(2) Uani 1 1 d . .
C66 C 0.7271(5) 0.5476(4) 1.2368(5) 0.056(3) Uani 1 1 d . .
C67 C 0.6883(5) 0.5573(5) 1.2640(5) 0.062(3) Uani 1 1 d . .
H67 H 0.6757 0.5311 1.2869 0.075 Uiso 1 1 calc R U
C68 C 0.6663(7) 0.6045(5) 1.2596(6) 0.085(4) Uani 1 1 d . .
H68 H 0.6423 0.6125 1.2810 0.102 Uiso 1 1 calc R U
C69 C 0.6821(7) 0.6389(5) 1.2217(5) 0.075(3) Uani 1 1 d . .
H69 H 0.6637 0.6680 1.2136 0.089 Uiso 1 1 calc R U
C70 C 0.7237(6) 0.6318(5) 1.1957(5) 0.067(3) Uani 1 1 d . .
C71 C 0.7441(5) 0.5825(4) 1.2021(4) 0.052(2) Uani 1 1 d . .
H71 H 0.7693 0.5746 1.1820 0.063 Uiso 1 1 calc R U
C72 C 0.7487(6) 0.6727(5) 1.1580(5) 0.057(3) Uani 1 1 d . .
C73 C 1.3281(6) 0.3175(5) 1.0032(4) 0.055(3) Uani 1 1 d . .
C74 C 1.3966(5) 0.3535(5) 1.0647(5) 0.064(3) Uani 1 1 d . .
C75 C 1.4597(6) 0.3429(5) 1.0790(5) 0.077(3) Uani 1 1 d . .
H75 H 1.4592 0.3144 1.0488 0.093 Uiso 1 1 calc R U
C76 C 1.5215(7) 0.3755(6) 1.1384(6) 0.113(5) Uani 1 1 d . .
H76 H 1.5633 0.3693 1.1480 0.135 Uiso 1 1 calc R U
C77 C 1.5234(6) 0.4162(5) 1.1833(5) 0.079(4) Uani 1 1 d . .
H77 H 1.5656 0.4372 1.2236 0.094 Uiso 1 1 calc R U
C78 C 1.4630(7) 0.4263(5) 1.1689(5) 0.065(3) Uani 1 1 d . .
C79 C 1.4002(6) 0.3964(5) 1.1089(5) 0.058(3) Uani 1 1 d . .
H79 H 1.3606 0.4059 1.0991 0.069 Uiso 1 1 calc R U
C80 C 1.4635(6) 0.4729(4) 1.2166(5) 0.059(3) Uani 1 1 d . .
C81 C 1.0849(6) 0.1910(5) 0.7933(5) 0.058(3) Uani 1 1 d . .
C82 C 1.0142(6) 0.1563(5) 0.7307(5) 0.059(3) Uani 1 1 d . .
C83 C 1.0019(7) 0.1007(6) 0.6914(6) 0.088(4) Uani 1 1 d . .
H83 H 1.0347 0.0836 0.7061 0.106 Uiso 1 1 calc R U
C84 C 0.9418(8) 0.0718(6) 0.6316(7) 0.113(5) Uani 1 1 d . .
H84 H 0.9355 0.0373 0.6033 0.136 Uiso 1 1 calc R U
C85 C 0.8904(6) 0.0948(5) 0.6139(5) 0.080(3) Uani 1 1 d . .
H85 H 0.8474 0.0739 0.5741 0.096 Uiso 1 1 calc R U
C86 C 0.9010(6) 0.1473(5) 0.6534(5) 0.062(3) Uani 1 1 d . .
C87 C 0.9631(5) 0.1771(5) 0.7130(5) 0.053(3) Uani 1 1 d . .
H87 H 0.9695 0.2118 0.7410 0.064 Uiso 1 1 calc R U
C88 C 0.8465(5) 0.1734(4) 0.6317(5) 0.053(3) Uani 1 1 d . .
C89 C 0.6673(5) 0.2674(4) 0.5623(5) 0.049(2) Uani 1 1 d . .
C90 C 0.6161(5) 0.2962(4) 0.5427(4) 0.049(2) Uani 1 1 d . .
C91 C 0.5679(5) 0.2819(5) 0.4783(5) 0.059(3) Uani 1 1 d . .
H91 H 0.5697 0.2557 0.4480 0.071 Uiso 1 1 calc R U
C92 C 0.5196(5) 0.3050(5) 0.4594(5) 0.059(3) Uani 1 1 d . .
H92 H 0.4872 0.2945 0.4163 0.070 Uiso 1 1 calc R U
C93 C 0.5174(5) 0.3442(5) 0.5032(5) 0.067(3) Uani 1 1 d . .
H93 H 0.4855 0.3625 0.4902 0.080 Uiso 1 1 calc R U
C94 C 0.5644(5) 0.3573(4) 0.5698(4) 0.049(2) Uani 1 1 d . .
C95 C 0.6138(5) 0.3334(4) 0.5862(4) 0.053(2) Uani 1 1 d . .
H95 H 0.6470 0.3435 0.6290 0.064 Uiso 1 1 calc R U
C96 C 0.5574(5) 0.3975(4) 0.6186(4) 0.048(2) Uani 1 1 d . .
O1 O 0.6662(3) 0.1354(3) 0.9267(3) 0.0584(18) Uani 1 1 d . .
O2 O 0.5611(3) 0.0451(3) 0.8926(3) 0.0521(16) Uani 1 1 d . .
O3 O 0.6009(3) 0.2071(3) 0.9551(3) 0.0527(16) Uani 1 1 d . .
O4 O 0.4953(3) 0.1189(3) 0.9223(3) 0.0501(16) Uani 1 1 d . .
O5 O 0.5477(3) 0.2156(3) 0.8320(3) 0.0553(17) Uani 1 1 d . .
O6 O 0.4414(3) 0.1261(3) 0.7980(3) 0.0543(17) Uani 1 1 d . .
O7 O 0.6100(3) 0.1438(3) 0.8015(3) 0.0501(16) Uani 1 1 d . .
O8 O 0.5052(3) 0.0547(3) 0.7687(3) 0.0464(15) Uani 1 1 d . .
O9 O 1.1151(3) 0.2662(3) 1.2083(3) 0.0438(15) Uani 1 1 d . .
O10 O 1.1161(3) 0.1884(3) 1.2494(3) 0.0567(17) Uani 1 1 d . .
O11 O 0.9750(3) 0.2422(3) 1.2030(3) 0.0481(16) Uani 1 1 d . .
O12 O 0.9782(4) 0.1656(3) 1.2443(3) 0.0595(18) Uani 1 1 d . .
O13 O 0.9002(3) 0.1576(3) 1.0819(3) 0.0450(15) Uani 1 1 d . .
O14 O 0.9010(3) 0.0785(3) 1.1220(3) 0.0536(17) Uani 1 1 d . .
O15 O 1.0381(3) 0.1803(3) 1.0867(3) 0.0521(16) Uani 1 1 d . .
O16 O 1.0388(4) 0.1018(3) 1.1281(3) 0.0558(17) Uani 1 1 d . .
O17 O 0.9167(3) 0.4965(3) 1.3050(3) 0.0481(15) Uani 1 1 d . .
O18 O 0.8729(3) 0.4759(3) 1.3713(3) 0.0482(15) Uani 1 1 d . .
O19 O 0.7822(3) 0.4882(3) 1.2155(3) 0.0490(16) Uani 1 1 d . .
O20 O 0.7363(3) 0.4686(3) 1.2822(3) 0.0496(16) Uani 1 1 d . .
O21 O 0.7270(3) 0.3548(2) 1.1628(3) 0.0451(15) Uani 1 1 d . .
O22 O 0.6812(3) 0.3362(3) 1.2278(3) 0.0465(15) Uani 1 1 d . .
O23 O 0.8605(3) 0.3628(3) 1.2500(3) 0.0495(16) Uani 1 1 d . .
O24 O 0.8149(3) 0.3438(3) 1.3166(3) 0.0471(15) Uani 1 1 d . .
O25 O 1.2796(4) 0.3341(3) 0.9930(3) 0.0614(18) Uani 1 1 d . .
O26 O 1.3258(4) 0.2749(3) 0.9664(3) 0.0596(18) Uani 1 1 d . .
O27 O 1.1451(4) 0.2263(3) 0.9537(3) 0.0630(19) Uani 1 1 d . .
O28 O 1.1898(4) 0.1648(3) 0.9274(3) 0.0582(18) Uani 1 1 d . .
O29 O 1.0882(3) 0.2341(3) 0.8298(3) 0.0609(18) Uani 1 1 d . .
O30 O 1.1338(4) 0.1727(3) 0.8048(3) 0.0606(18) Uani 1 1 d . .
O31 O 1.2217(4) 0.3431(3) 0.8677(3) 0.066(2) Uani 1 1 d . .
O32 O 1.2661(4) 0.2823(3) 0.8405(3) 0.0618(19) Uani 1 1 d . .
O33 O 0.8548(3) 0.2146(3) 0.6736(3) 0.0495(16) Uani 1 1 d . .
O34 O 0.7955(3) 0.1483(3) 0.5747(3) 0.0498(15) Uani 1 1 d . .
O35 O 0.7144(3) 0.1896(3) 0.6656(3) 0.0534(16) Uani 1 1 d . .
O36 O 0.6569(3) 0.1243(3) 0.5684(3) 0.0476(15) Uani 1 1 d . .
O37 O 0.7162(4) 0.2908(3) 0.6176(3) 0.0548(17) Uani 1 1 d . .
O38 O 0.6587(3) 0.2251(3) 0.5215(3) 0.0439(14) Uani 1 1 d . .
O39 O 0.8548(3) 0.3159(2) 0.6259(3) 0.0486(15) Uani 1 1 d . .
O40 O 0.7940(3) 0.2496(3) 0.5254(3) 0.0458(15) Uani 1 1 d . .
O41 O 1.4552(3) 0.6128(3) 1.2498(3) 0.0585(18) Uani 1 1 d . .
O42 O 1.5629(3) 0.6250(3) 1.3267(3) 0.0571(17) Uani 1 1 d . .
O43 O 1.3906(3) 0.5837(3) 1.3281(3) 0.0507(16) Uani 1 1 d . .
O44 O 1.4959(3) 0.5907(3) 1.4033(3) 0.0492(16) Uani 1 1 d . .
O45 O 1.3436(3) 0.4531(3) 1.2748(3) 0.0510(16) Uani 1 1 d . .
O46 O 1.4528(3) 0.4633(3) 1.3482(3) 0.0528(16) Uani 1 1 d . .
O47 O 1.4071(3) 0.4805(3) 1.1975(3) 0.0554(17) Uani 1 1 d . .
O48 O 1.5161(4) 0.4943(3) 1.2709(3) 0.0594(18) Uani 1 1 d . .
O49 O 0.7188(5) 0.2713(4) 0.9156(5) 0.141(4) Uani 1 1 d . .
O50 O 0.3874(4) -0.0083(4) 0.8080(3) 0.082(2) Uani 1 1 d . .
O51 O 1.0070(5) 0.2966(4) 1.1031(4) 0.124(4) Uani 1 1 d . .
O52 O 1.0102(5) 0.0494(4) 1.2303(4) 0.116(3) Uani 1 1 d . .
O53 O 0.8676(5) 0.4398(6) 1.1611(4) 0.155(5) Uani 1 1 d . .
O54 O 0.7234(5) 0.3844(3) 1.3676(3) 0.089(3) Uani 1 1 d . U
O55 O 1.1420(9) 0.3537(7) 0.9529(8) 0.234(7) Uani 1 1 d . .
O56 O 1.2861(6) 0.1644(5) 0.8592(5) 0.137(4) Uani 1 1 d . .
O57 O 0.8509(6) 0.3250(4) 0.7500(3) 0.131(4) Uani 1 1 d . .
O58 O 0.6676(4) 0.1121(3) 0.4470(3) 0.075(2) Uani 1 1 d . U
O59 O 1.2843(4) 0.5179(5) 1.1795(4) 0.142(4) Uani 1 1 d . .
O60 O 1.6250(5) 0.5619(4) 1.4185(4) 0.101(3) Uani 1 1 d . .
Rh1 Rh 0.60894(4) 0.17791(3) 0.87979(3) 0.0501(2) Uani 1 1 d . .
Rh2 Rh 0.49717(4) 0.08398(3) 0.84429(3) 0.04446(19) Uani 1 1 d . .
Rh3 Rh 1.00651(4) 0.21405(3) 1.14438(3) 0.04437(19) Uani 1 1 d . .
Rh4 Rh 1.00775(4) 0.13115(3) 1.18716(4) 0.0465(2) Uani 1 1 d . .
Rh5 Rh 0.82218(4) 0.42598(3) 1.23116(3) 0.04496(19) Uani 1 1 d . .
Rh6 Rh 0.77468(4) 0.40583(3) 1.30103(3) 0.04178(18) Uani 1 1 d . .
Rh7 Rh 1.18213(5) 0.28620(4) 0.91210(4) 0.0577(2) Uani 1 1 d . .
Rh8 Rh 1.23104(5) 0.22221(4) 0.88407(4) 0.0536(2) Uani 1 1 d . .
Rh9 Rh 0.78727(4) 0.25457(3) 0.64868(3) 0.04541(19) Uani 1 1 d . .
Rh10 Rh 0.72454(4) 0.18394(3) 0.54482(3) 0.04200(18) Uani 1 1 d . .
Rh11 Rh 1.39627(4) 0.53250(3) 1.26012(4) 0.0498(2) Uani 1 1 d . .
Rh12 Rh 1.51003(4) 0.54413(3) 1.33964(4) 0.0488(2) Uani 1 1 d . .

loop_
_atom_site_aniso_label
_atom_site_aniso_U_11
_atom_site_aniso_U_22
_atom_site_aniso_U_33
_atom_site_aniso_U_23
_atom_site_aniso_U_13
_atom_site_aniso_U_12
C1 0.050(6) 0.046(6) 0.025(5) 0.003(4) 0.015(5) -0.009(5)
C2 0.018(4) 0.056(6) 0.058(6) 0.023(5) 0.008(4) 0.014(4)
C3 0.047(6) 0.027(5) 0.075(7) -0.010(5) 0.008(6) -0.011(5)
C4 0.034(6) 0.048(7) 0.156(13) 0.021(8) 0.002(7) 0.013(6)
C5 0.034(6) 0.043(6) 0.120(10) 0.035(7) 0.029(6) 0.014(5)
C6 0.053(6) 0.040(6) 0.083(8) 0.015(6) 0.043(6) 0.016(5)
C7 0.026(5) 0.056(6) 0.062(6) 0.023(5) 0.014(5) 0.009(5)
C8 0.039(5) 0.059(6) 0.070(7) 0.029(6) 0.041(5) 0.032(5)
C9 0.034(5) 0.042(6) 0.042(6) 0.023(5) 0.003(4) 0.003(4)
C10 0.063(7) 0.036(5) 0.038(5) 0.001(4) 0.021(5) 0.016(5)
C11 0.031(5) 0.055(6) 0.047(6) -0.005(5) 0.013(5) -0.008(5)
C12 0.053(7) 0.058(7) 0.068(8) 0.008(6) 0.031(6) -0.010(5)
C13 0.046(6) 0.047(6) 0.054(6) -0.001(5) 0.020(5) 0.014(5)
C14 0.036(5) 0.033(5) 0.039(5) 0.000(4) 0.014(4) 0.004(4)
C15 0.040(5) 0.037(5) 0.031(5) 0.001(4) 0.011(4) 0.009(4)
C16 0.063(6) 0.033(5) 0.040(5) 0.012(4) 0.035(5) 0.011(5)
C17 0.045(6) 0.063(7) 0.031(5) 0.013(5) 0.016(5) 0.010(5)
C18 0.053(6) 0.045(6) 0.063(7) 0.021(5) 0.032(5) 0.024(5)
C19 0.057(7) 0.059(7) 0.082(8) 0.031(6) 0.047(6) 0.024(6)
C20 0.031(6) 0.071(8) 0.141(12) 0.046(8) 0.020(7) 0.021(6)
C21 0.049(7) 0.062(7) 0.089(9) 0.031(7) 0.011(6) 0.027(6)
C22 0.042(6) 0.044(5) 0.053(6) 0.013(5) 0.017(5) 0.024(5)
C23 0.059(7) 0.051(6) 0.047(6) 0.009(5) 0.023(5) 0.028(5)
C24 0.051(7) 0.060(7) 0.062(7) 0.010(6) 0.020(6) 0.040(6)
C25 0.036(5) 0.054(6) 0.029(5) 0.015(5) 0.012(4) 0.006(5)
C26 0.053(6) 0.054(6) 0.046(6) 0.007(5) 0.033(5) 0.011(5)
C27 0.050(6) 0.047(6) 0.052(6) 0.003(5) 0.034(5) -0.002(5)
C28 0.065(7) 0.044(6) 0.055(6) -0.005(5) 0.028(6) 0.012(5)
C29 0.045(6) 0.046(6) 0.051(6) 0.008(5) 0.021(5) 0.005(5)
C30 0.050(6) 0.040(6) 0.063(7) 0.011(5) 0.027(5) 0.009(5)
C31 0.049(6) 0.042(5) 0.033(5) 0.009(4) 0.017(5) 0.010(5)
C32 0.034(5) 0.062(6) 0.041(6) 0.000(5) 0.019(5) 0.021(5)
C33 0.074(7) 0.057(7) 0.078(8) 0.028(6) 0.063(7) 0.040(6)
C34 0.037(5) 0.048(6) 0.058(6) 0.018(5) 0.023(5) 0.017(5)
C35 0.045(6) 0.063(7) 0.080(8) 0.033(6) 0.025(6) 0.025(6)
C36 0.078(9) 0.102(10) 0.131(12) 0.079(10) 0.046(9) 0.068(9)
C37 0.052(7) 0.053(7) 0.082(8) 0.022(6) 0.012(6) 0.021(6)
C38 0.031(5) 0.045(6) 0.069(7) 0.019(5) 0.012(5) 0.024(5)
C39 0.034(5) 0.039(5) 0.044(5) 0.013(4) 0.009(4) 0.009(4)
C40 0.059(7) 0.031(5) 0.055(6) 0.002(5) 0.021(5) 0.027(5)
C41 0.051(6) 0.044(6) 0.082(8) 0.028(6) 0.045(6) 0.024(5)
C42 0.090(9) 0.054(7) 0.083(8) 0.019(6) 0.056(7) 0.041(7)
C43 0.208(16) 0.156(13) 0.119(11) 0.109(11) 0.136(13) 0.144(13)
C44 0.27(2) 0.155(14) 0.127(12) 0.105(12) 0.165(15) 0.171(16)
C45 0.110(11) 0.089(9) 0.106(10) 0.049(9) 0.078(9) 0.057(9)
C46 0.086(8) 0.069(7) 0.053(6) 0.027(6) 0.050(6) 0.050(7)
C47 0.071(7) 0.034(5) 0.067(7) 0.012(5) 0.048(6) 0.015(5)
C48 0.048(6) 0.019(4) 0.043(5) 0.002(4) 0.027(5) -0.004(4)
C49 0.033(5) 0.056(6) 0.064(7) 0.027(6) 0.026(5) 0.021(5)
C50 0.038(5) 0.054(6) 0.044(5) 0.013(5) 0.022(5) 0.022(5)
C51 0.110(11) 0.068(8) 0.128(12) 0.038(8) 0.083(10) 0.043(8)
C52 0.180(15) 0.073(9) 0.135(12) 0.068(9) 0.120(12) 0.091(10)
C53 0.145(12) 0.072(8) 0.104(10) 0.043(8) 0.093(10) 0.072(9)
C54 0.047(6) 0.055(7) 0.083(8) 0.007(6) 0.022(6) 0.027(6)
C55 0.052(6) 0.053(6) 0.060(6) 0.020(5) 0.043(5) 0.029(5)
C56 0.082(8) 0.065(7) 0.044(6) 0.021(5) 0.039(6) 0.053(6)
C57 0.067(7) 0.023(5) 0.057(6) -0.001(5) 0.036(6) 0.009(5)
C58 0.051(6) 0.040(6) 0.049(6) 0.011(5) 0.021(5) 0.003(5)
C59 0.059(7) 0.057(7) 0.046(6) 0.007(5) 0.017(6) -0.008(5)
C60 0.073(8) 0.066(8) 0.055(7) 0.019(6) 0.026(6) 0.015(6)
C61 0.039(6) 0.049(6) 0.055(7) 0.012(5) 0.009(5) -0.014(5)
C62 0.034(5) 0.041(5) 0.044(6) 0.013(5) 0.015(4) -0.006(4)
C63 0.044(6) 0.058(6) 0.046(6) 0.016(5) 0.014(5) 0.024(5)
C64 0.017(4) 0.046(5) 0.040(5) -0.013(4) 0.006(4) 0.006(4)
C65 0.061(7) 0.014(4) 0.042(5) -0.005(4) 0.017(5) -0.002(4)
C66 0.062(7) 0.046(6) 0.072(7) 0.022(6) 0.044(6) 0.023(5)
C67 0.050(6) 0.061(7) 0.077(8) 0.027(6) 0.044(6) 0.011(5)
C68 0.107(10) 0.083(9) 0.131(11) 0.066(9) 0.091(10) 0.062(8)
C69 0.109(10) 0.082(8) 0.083(8) 0.041(7) 0.065(8) 0.068(8)
C70 0.079(8) 0.071(8) 0.085(8) 0.035(7) 0.053(7) 0.051(7)
C71 0.045(6) 0.051(6) 0.058(6) 0.009(5) 0.024(5) 0.024(5)
C72 0.069(7) 0.072(7) 0.055(6) 0.029(6) 0.026(6) 0.059(7)
C73 0.087(8) 0.068(7) 0.046(6) 0.020(5) 0.041(6) 0.060(7)
C74 0.043(6) 0.063(7) 0.068(7) -0.005(6) 0.015(5) 0.029(6)
C75 0.062(8) 0.075(8) 0.072(8) -0.005(6) 0.028(7) 0.026(7)
C76 0.052(8) 0.119(11) 0.113(11) -0.046(9) 0.012(8) 0.045(8)
C77 0.035(6) 0.066(7) 0.088(9) -0.022(6) 0.010(6) 0.016(6)
C78 0.090(9) 0.050(6) 0.070(8) 0.023(6) 0.052(7) 0.032(6)
C79 0.051(6) 0.058(7) 0.071(7) 0.021(6) 0.039(6) 0.022(5)
C80 0.057(7) 0.022(5) 0.085(8) 0.010(5) 0.025(6) 0.021(5)
C81 0.065(7) 0.069(7) 0.047(6) 0.018(6) 0.024(6) 0.041(6)
C82 0.068(7) 0.055(7) 0.062(7) 0.021(6) 0.036(6) 0.033(6)
C83 0.076(9) 0.078(9) 0.104(10) 0.018(8) 0.029(8) 0.051(8)
C84 0.107(12) 0.097(11) 0.103(11) -0.013(9) 0.011(9) 0.078(10)
C85 0.057(7) 0.073(8) 0.072(8) 0.007(7) 0.007(6) 0.027(7)
C86 0.048(6) 0.060(7) 0.083(8) 0.022(6) 0.024(6) 0.039(6)
C87 0.059(7) 0.056(6) 0.065(7) 0.031(6) 0.035(6) 0.038(6)
C88 0.055(6) 0.040(6) 0.057(7) 0.001(5) 0.036(6) 0.011(5)
C89 0.033(5) 0.042(6) 0.051(6) -0.003(5) 0.016(5) 0.010(4)
C90 0.034(5) 0.036(5) 0.055(6) -0.002(5) 0.011(5) 0.013(4)
C91 0.050(6) 0.074(7) 0.055(6) 0.021(6) 0.024(5) 0.031(6)
C92 0.054(7) 0.078(8) 0.046(6) 0.009(6) 0.020(5) 0.041(6)
C93 0.042(6) 0.075(8) 0.088(8) 0.029(7) 0.029(6) 0.034(6)
C94 0.036(5) 0.060(6) 0.047(6) 0.030(5) 0.014(5) 0.024(5)
C95 0.029(5) 0.060(6) 0.042(6) 0.001(5) 0.002(4) 0.015(5)
C96 0.055(6) 0.016(4) 0.053(6) 0.001(4) 0.012(5) 0.016(4)
O1 0.044(4) 0.047(4) 0.069(5) 0.029(4) 0.021(4) 0.012(3)
O2 0.038(4) 0.036(4) 0.070(4) 0.023(3) 0.020(3) 0.011(3)
O3 0.051(4) 0.047(4) 0.038(4) 0.009(3) 0.023(3) 0.002(3)
O4 0.041(4) 0.038(4) 0.043(4) 0.001(3) 0.021(3) -0.005(3)
O5 0.047(4) 0.048(4) 0.052(4) 0.016(3) 0.018(3) 0.012(3)
O6 0.042(4) 0.036(4) 0.073(5) 0.015(3) 0.030(4) 0.005(3)
O7 0.034(4) 0.043(4) 0.038(3) 0.000(3) 0.012(3) -0.005(3)
O8 0.041(4) 0.039(3) 0.040(3) 0.002(3) 0.022(3) 0.001(3)
O9 0.036(3) 0.031(3) 0.056(4) 0.016(3) 0.019(3) 0.012(3)
O10 0.046(4) 0.048(4) 0.064(4) 0.021(4) 0.020(4) 0.017(3)
O11 0.051(4) 0.048(4) 0.050(4) 0.025(3) 0.028(3) 0.020(3)
O12 0.091(5) 0.052(4) 0.079(5) 0.037(4) 0.064(5) 0.045(4)
O13 0.040(4) 0.036(3) 0.047(4) 0.019(3) 0.015(3) 0.012(3)
O14 0.049(4) 0.049(4) 0.058(4) 0.024(3) 0.020(3) 0.022(3)
O15 0.049(4) 0.049(4) 0.062(4) 0.022(4) 0.028(3) 0.023(3)
O16 0.074(5) 0.040(4) 0.064(4) 0.018(4) 0.038(4) 0.033(4)
O17 0.044(4) 0.045(4) 0.037(4) 0.006(3) 0.022(3) 0.003(3)
O18 0.039(4) 0.051(4) 0.040(4) 0.011(3) 0.021(3) 0.007(3)
O19 0.061(4) 0.053(4) 0.046(4) 0.019(3) 0.036(4) 0.028(4)
O20 0.050(4) 0.040(4) 0.067(4) 0.015(3) 0.039(4) 0.019(3)
O21 0.055(4) 0.033(3) 0.040(3) -0.002(3) 0.034(3) 0.006(3)
O22 0.037(3) 0.038(3) 0.054(4) 0.001(3) 0.028(3) 0.005(3)
O23 0.043(4) 0.061(4) 0.052(4) 0.010(3) 0.030(3) 0.026(3)
O24 0.052(4) 0.047(4) 0.045(4) 0.014(3) 0.029(3) 0.020(3)
O25 0.083(5) 0.059(4) 0.053(4) 0.011(4) 0.034(4) 0.045(4)
O26 0.063(5) 0.051(4) 0.070(5) 0.006(4) 0.036(4) 0.033(4)
O27 0.089(5) 0.072(5) 0.081(5) 0.041(4) 0.066(5) 0.056(5)
O28 0.073(5) 0.068(5) 0.059(4) 0.029(4) 0.039(4) 0.047(4)
O29 0.056(4) 0.070(5) 0.076(5) 0.024(4) 0.029(4) 0.052(4)
O30 0.061(5) 0.073(5) 0.058(4) 0.011(4) 0.028(4) 0.046(4)
O31 0.093(6) 0.076(5) 0.086(5) 0.045(4) 0.066(5) 0.064(5)
O32 0.084(5) 0.066(5) 0.075(5) 0.040(4) 0.054(4) 0.051(4)
O33 0.038(4) 0.056(4) 0.031(3) 0.000(3) 0.005(3) 0.018(3)
O34 0.046(4) 0.049(4) 0.050(4) 0.011(3) 0.024(3) 0.019(3)
O35 0.050(4) 0.058(4) 0.039(4) 0.000(3) 0.025(3) 0.013(3)
O36 0.035(3) 0.044(4) 0.044(4) 0.007(3) 0.020(3) 0.003(3)
O37 0.059(4) 0.058(4) 0.043(4) 0.007(3) 0.020(4) 0.031(4)
O38 0.035(3) 0.045(4) 0.038(3) 0.005(3) 0.017(3) 0.010(3)
O39 0.038(4) 0.026(3) 0.042(4) -0.013(3) 0.011(3) -0.006(3)
O40 0.035(3) 0.037(3) 0.039(3) -0.010(3) 0.017(3) 0.000(3)
O41 0.042(4) 0.051(4) 0.062(4) 0.022(4) 0.008(4) 0.021(3)
O42 0.041(4) 0.053(4) 0.072(5) 0.012(4) 0.023(4) 0.024(3)
O43 0.047(4) 0.050(4) 0.054(4) 0.007(3) 0.020(3) 0.030(3)
O44 0.042(4) 0.057(4) 0.049(4) 0.012(3) 0.022(3) 0.025(3)
O45 0.029(3) 0.056(4) 0.052(4) 0.021(3) 0.010(3) 0.015(3)
O46 0.039(4) 0.051(4) 0.048(4) 0.004(3) 0.007(3) 0.021(3)
O47 0.055(4) 0.059(4) 0.054(4) 0.012(3) 0.024(4) 0.033(4)
O48 0.049(4) 0.056(4) 0.068(5) 0.017(4) 0.024(4) 0.026(4)
O49 0.071(6) 0.083(7) 0.167(10) -0.010(6) 0.050(7) -0.034(5)
O50 0.046(4) 0.114(6) 0.052(4) -0.018(4) 0.001(4) 0.045(4)
O51 0.140(9) 0.069(6) 0.140(8) 0.051(6) 0.038(7) 0.054(6)
O52 0.117(8) 0.078(6) 0.157(9) 0.073(7) 0.073(7) 0.033(6)
O53 0.107(8) 0.257(13) 0.104(8) 0.102(9) 0.068(7) 0.056(9)
O54 0.181(7) 0.048(4) 0.037(4) 0.020(3) 0.059(4) 0.046(4)
O55 0.271(17) 0.188(13) 0.314(19) 0.052(13) 0.151(16) 0.177(14)
O56 0.207(12) 0.128(8) 0.155(9) 0.047(8) 0.112(9) 0.126(9)
O57 0.213(11) 0.086(6) 0.046(5) -0.003(5) 0.045(6) 0.054(7)
O58 0.053(4) 0.068(4) 0.044(4) 0.024(3) 0.007(3) -0.012(3)
O59 0.050(5) 0.224(12) 0.121(8) 0.094(8) 0.008(5) 0.062(7)
O60 0.104(7) 0.115(7) 0.145(8) 0.058(6) 0.070(6) 0.093(6)
Rh1 0.0406(4) 0.0397(4) 0.0438(4) 0.0064(4) 0.0159(4) 0.0014(3)
Rh2 0.0366(4) 0.0365(4) 0.0418(4) 0.0052(3) 0.0169(3) 0.0044(3)
Rh3 0.0398(4) 0.0397(4) 0.0519(5) 0.0172(4) 0.0217(4) 0.0171(4)
Rh4 0.0449(5) 0.0389(4) 0.0545(5) 0.0166(4) 0.0237(4) 0.0189(4)
Rh5 0.0436(4) 0.0386(4) 0.0437(4) 0.0074(3) 0.0234(4) 0.0103(3)
Rh6 0.0387(4) 0.0350(4) 0.0412(4) 0.0056(3) 0.0207(3) 0.0083(3)
Rh7 0.0708(6) 0.0644(6) 0.0639(5) 0.0241(5) 0.0405(5) 0.0470(5)
Rh8 0.0665(6) 0.0606(5) 0.0552(5) 0.0221(4) 0.0348(5) 0.0437(5)
Rh9 0.0376(4) 0.0418(4) 0.0413(4) 0.0039(3) 0.0155(3) 0.0111(3)
Rh10 0.0355(4) 0.0373(4) 0.0409(4) 0.0036(3) 0.0170(3) 0.0100(3)
Rh11 0.0394(4) 0.0468(5) 0.0505(5) 0.0105(4) 0.0118(4) 0.0212(4)
Rh12 0.0375(4) 0.0456(5) 0.0542(5) 0.0118(4) 0.0147(4) 0.0210(4)

loop_
_atom_type_symbol
_atom_type_description
_atom_type_scat_dispersion_real
_atom_type_scat_dispersion_imag
_atom_type_scat_source
C C 0.0033 0.0016 'International Tables Vol C Tables 4.2.6.8 and 6.1.1.4'
H H 0 0 'International Tables Vol C Tables 4.2.6.8 and 6.1.1.4'
O O 0.0106 0.006 'International Tables Vol C Tables 4.2.6.8 and 6.1.1.4'
Rh Rh -1.1178 0.9187 'International Tables Vol C Tables 4.2.6.8 and 6.1.1.4'

loop_
_geom_angle_atom_site_label_1
_geom_angle_atom_site_label_2
_geom_angle_atom_site_label_3
_geom_angle
_geom_angle_site_symmetry_1
_geom_angle_site_symmetry_3
O1 C1 O2 128.9(9) . .
O1 C1 C2 116.9(8) . .
O2 C1 C2 114.2(8) . .
C7 C2 C3 121.8(9) . .
C7 C2 C1 116.4(8) . .
C3 C2 C1 121.7(8) . .
C2 C3 C4 120.0(9) . .
C2 C3 H3 120.0 . .
C4 C3 H3 120.0 . .
C5 C4 C3 118.5(10) . .
C5 C4 H4 120.7 . .
C3 C4 H4 120.7 . .
C6 C5 C4 120.6(10) . .
C6 C5 H5 119.7 . .
C4 C5 H5 119.7 . .
C5 C6 C7 120.4(9) . .
C5 C6 C8 117.5(9) . .
C7 C6 C8 122.1(8) . .
C2 C7 C6 118.3(9) . .
C2 C7 H7 120.8 . .
C6 C7 H7 120.8 . .
O14 C8 O13 129.5(8) . .
O14 C8 C6 117.3(8) . .
O13 C8 C6 113.1(8) . .
O3 C9 O4 128.9(9) . .
O3 C9 C10 116.1(8) . .
O4 C9 C10 114.9(8) . .
C11 C10 C15 120.7(8) . .
C11 C10 C9 121.6(8) . .
C15 C10 C9 117.7(8) . .
C12 C11 C10 118.7(9) . .
C12 C11 H11 120.7 . .
C10 C11 H11 120.7 . .
C11 C12 C13 122.1(9) . .
C11 C12 H12 119.0 . .
C13 C12 H12 119.0 . .
C12 C13 C14 119.9(9) . .
C12 C13 H13 120.1 . .
C14 C13 H13 120.1 . .
C15 C14 C13 119.0(8) . .
C15 C14 C16 119.8(8) . .
C13 C14 C16 121.0(8) . .
C14 C15 C10 119.6(8) . .
C14 C15 H15 120.2 . .
C10 C15 H15 120.2 . .
O21 C16 O22 126.8(8) . .
O21 C16 C14 116.0(7) . .
O22 C16 C14 117.1(7) . .
O6 C17 O5 126.8(9) . .
O6 C17 C18 119.1(8) . .
O5 C17 C18 114.1(8) . .
C23 C18 C19 122.0(9) . .
C23 C18 C17 120.9(9) . .
C19 C18 C17 117.0(8) . .
C20 C19 C18 119.3(9) . .
C20 C19 H19 120.4 . .
C18 C19 H19 120.4 . .
C19 C20 C21 117.8(10) . .
C19 C20 H20 121.1 . .
C21 C20 H20 121.1 . .
C22 C21 C20 119.8(9) . .
C22 C21 H21 120.1 . .
C20 C21 H21 120.1 . .
C23 C22 C21 122.9(9) . .
C23 C22 C24 116.9(8) . .
C21 C22 C24 120.1(8) . .
C22 C23 C18 118.2(9) . .
C22 C23 H23 120.9 . .
C18 C23 H23 120.9 . .
O41 C24 O42 128.2(10) 2_767 2_767
O41 C24 C22 118.9(9) 2_767 .
O42 C24 C22 113.0(9) 2_767 .
O7 C25 O8 130.6(8) . .
O7 C25 C26 115.5(8) . .
O8 C25 C26 113.6(8) . .
C31 C26 C27 121.4(8) . .
C31 C26 C25 118.0(8) . .
C27 C26 C25 120.3(8) . .
C28 C27 C26 119.0(8) . .
C28 C27 H27 120.5 . .
C26 C27 H27 120.5 . .
C29 C28 C27 120.4(9) . .
C29 C28 H28 119.8 . .
C27 C28 H28 119.8 . .
C30 C29 C28 118.5(9) . .
C30 C29 H29 120.7 . .
C28 C29 H29 120.7 . .
C29 C30 C31 122.5(8) . .
C29 C30 C32 119.5(9) . .
C31 C30 C32 118.0(8) . .
C26 C31 C30 118.0(8) . .
C26 C31 H31 121.0 . .
C30 C31 H31 121.0 . .
O36 C32 O35 127.2(9) . .
O36 C32 C30 116.5(8) . .
O35 C32 C30 116.3(8) . .
O9 C33 O10 130.5(10) . .
O9 C33 C34 114.5(8) . .
O10 C33 C34 115.0(9) . .
C39 C34 C35 119.5(9) . .
C39 C34 C33 121.2(8) . .
C35 C34 C33 119.3(9) . .
C34 C35 C36 119.9(9) . .
C34 C35 H35 120.1 . .
C36 C35 H35 120.1 . .
C35 C36 C37 117.5(9) . .
C35 C36 H36 121.2 . .
C37 C36 H36 121.2 . .
C38 C37 C36 120.6(10) . .
C38 C37 H37 119.7 . .
C36 C37 H37 119.7 . .
C37 C38 C39 122.3(9) . .
C37 C38 C40 118.2(9) . .
C39 C38 C40 119.2(8) . .
C38 C39 C34 119.9(8) . .
C38 C39 H39 120.0 . .
C34 C39 H39 120.0 . .
O46 C40 O45 128.5(8) . .
O46 C40 C38 116.4(8) . .
O45 C40 C38 114.7(8) . .
O11 C41 O12 127.4(8) . .
O11 C41 C42 118.5(8) . .
O12 C41 C42 114.1(8) . .
C47 C42 C43 120.2(9) . .
C47 C42 C41 117.7(9) . .
C43 C42 C41 122.1(9) . .
C44 C43 C42 119.5(11) . .
C44 C43 H43 120.3 . .
C42 C43 H43 120.3 . .
C45 C44 C43 119.4(11) . .
C45 C44 H44 120.3 . .
C43 C44 H44 120.3 . .
C44 C45 C46 121.2(11) . .
C44 C45 H45 119.4 . .
C46 C45 H45 119.4 . .
C47 C46 C45 122.1(9) . .
C47 C46 C48 120.1(8) . .
C45 C46 C48 117.8(9) . .
C46 C47 C42 117.4(9) . .
C46 C47 H47 121.3 . .
C42 C47 H47 121.3 . .
O24 C48 O23 128.2(8) . .
O24 C48 C46 118.2(7) . .
O23 C48 C46 113.5(8) . .
O16 C49 O15 132.1(9) . .
O16 C49 C50 116.1(8) . .
O15 C49 C50 111.7(8) . .
C55 C50 C51 118.5(9) . .
C55 C50 C49 121.0(8) . .
C51 C50 C49 120.5(9) . .
C52 C51 C50 120.2(10) . .
C52 C51 H51 119.9 . .
C50 C51 H51 119.9 . .
C53 C52 C51 117.9(10) . .
C53 C52 H52 121.0 . .
C51 C52 H52 121.0 . .
C52 C53 C54 124.3(11) . .
C52 C53 H53 117.8 . .
C54 C53 H53 117.8 . .
C53 C54 C55 117.5(10) . .
C53 C54 C56 119.7(9) . .
C55 C54 C56 122.8(8) . .
C50 C55 C54 121.2(9) . .
C50 C55 H55 119.4 . .
C54 C55 H55 119.4 . .
O28 C56 O27 128.9(9) . .
O28 C56 C54 118.6(8) . .
O27 C56 C54 112.5(8) . .
O17 C57 O18 128.6(9) . .
O17 C57 C58 117.3(8) . .
O18 C57 C58 114.0(8) . .
C59 C58 C63 118.3(9) . .
C59 C58 C57 123.3(9) . .
C63 C58 C57 118.5(8) . .
C58 C59 C60 121.6(10) . .
C58 C59 H59 119.2 . .
C60 C59 H59 119.2 . .
C59 C60 C61 120.4(9) . .
C59 C60 H60 119.8 . .
C61 C60 H60 119.8 . .
C62 C61 C60 119.0(9) . .
C62 C61 H61 120.5 . .
C60 C61 H61 120.5 . .
C61 C62 C63 119.0(8) . .
C61 C62 C64 121.8(8) . .
C63 C62 C64 119.2(8) . .
C62 C63 C58 121.4(8) . .
C62 C63 H63 119.3 . .
C58 C63 H63 119.3 . .
O39 C64 O40 127.0(8) 2_767 2_767
O39 C64 C62 117.6(7) 2_767 .
O40 C64 C62 115.2(8) 2_767 .
O19 C65 O20 130.6(9) . .
O19 C65 C66 115.5(8) . .
O20 C65 C66 113.8(9) . .
C71 C66 C67 120.2(9) . .
C71 C66 C65 119.3(9) . .
C67 C66 C65 120.4(9) . .
C66 C67 C68 123.2(9) . .
C66 C67 H67 118.4 . .
C68 C67 H67 118.4 . .
C69 C68 C67 115.7(10) . .
C69 C68 H68 122.1 . .
C67 C68 H68 122.1 . .
C70 C69 C68 122.2(10) . .
C70 C69 H69 118.9 . .
C68 C69 H69 118.9 . .
C69 C70 C71 118.5(9) . .
C69 C70 C72 124.4(9) . .
C71 C70 C72 117.0(8) . .
C66 C71 C70 119.7(9) . .
C66 C71 H71 120.1 . .
C70 C71 H71 120.1 . .
O31 C72 O32 130.7(10) 2_767 2_767
O31 C72 C70 117.0(8) 2_767 .
O32 C72 C70 112.4(8) 2_767 .
O25 C73 O26 126.9(10) . .
O25 C73 C74 115.6(8) . .
O26 C73 C74 117.5(9) . .
C79 C74 C75 119.1(10) . .
C79 C74 C73 120.4(9) . .
C75 C74 C73 120.5(9) . .
C76 C75 C74 118.4(10) . .
C76 C75 H75 120.8 . .
C74 C75 H75 120.8 . .
C77 C76 C75 122.1(11) . .
C77 C76 H76 119.0 . .
C75 C76 H76 119.0 . .
C76 C77 C78 119.0(11) . .
C76 C77 H77 120.5 . .
C78 C77 H77 120.5 . .
C77 C78 C79 121.3(10) . .
C77 C78 C80 120.9(11) . .
C79 C78 C80 117.7(10) . .
C74 C79 C78 120.0(10) . .
C74 C79 H79 120.0 . .
C78 C79 H79 120.0 . .
O48 C80 O47 127.5(10) . .
O48 C80 C78 116.7(9) . .
O47 C80 C78 115.5(10) . .
O29 C81 O30 126.2(9) . .
O29 C81 C82 115.9(9) . .
O30 C81 C82 117.9(9) . .
C87 C82 C83 120.5(11) . .
C87 C82 C81 120.8(10) . .
C83 C82 C81 118.7(10) . .
C84 C83 C82 119.8(11) . .
C84 C83 H83 120.1 . .
C82 C83 H83 120.1 . .
C83 C84 C85 118.2(12) . .
C83 C84 H84 120.9 . .
C85 C84 H84 120.9 . .
C86 C85 C84 121.5(11) . .
C86 C85 H85 119.2 . .
C84 C85 H85 119.2 . .
C85 C86 C87 119.5(9) . .
C85 C86 C88 120.5(10) . .
C87 C86 C88 120.1(9) . .
C82 C87 C86 120.0(10) . .
C82 C87 H87 120.0 . .
C86 C87 H87 120.0 . .
O33 C88 O34 127.8(9) . .
O33 C88 C86 115.0(9) . .
O34 C88 C86 117.0(9) . .
O37 C89 O38 126.4(9) . .
O37 C89 C90 115.4(8) . .
O38 C89 C90 118.1(8) . .
C95 C90 C91 119.9(9) . .
C95 C90 C89 120.4(9) . .
C91 C90 C89 119.7(9) . .
C92 C91 C90 121.0(10) . .
C92 C91 H91 119.5 . .
C90 C91 H91 119.5 . .
C91 C92 C93 119.9(10) . .
C91 C92 H92 120.0 . .
C93 C92 H92 120.0 . .
C92 C93 C94 119.7(9) . .
C92 C93 H93 120.2 . .
C94 C93 H93 120.2 . .
C95 C94 C93 117.7(9) . .
C95 C94 C96 123.2(8) . .
C93 C94 C96 119.2(8) . .
C90 C95 C94 121.7(9) . .
C90 C95 H95 119.2 . .
C94 C95 H95 119.2 . .
O43 C96 O44 131.4(9) 2_767 2_767
O43 C96 C94 112.7(8) 2_767 .
O44 C96 C94 115.6(8) 2_767 .
C1 O1 Rh1 117.7(6) . .
C1 O2 Rh2 116.7(6) . .
C9 O3 Rh1 117.9(6) . .
C9 O4 Rh2 116.9(6) . .
C17 O5 Rh1 118.1(6) . .
C17 O6 Rh2 118.2(6) . .
C25 O7 Rh1 117.1(6) . .
C25 O8 Rh2 115.4(5) . .
C33 O9 Rh3 116.9(6) . .
C33 O10 Rh4 116.2(6) . .
C41 O11 Rh3 118.8(6) . .
C41 O12 Rh4 117.8(6) . .
C8 O13 Rh3 116.4(5) . .
C8 O14 Rh4 117.3(6) . .
C49 O15 Rh3 115.0(6) . .
C49 O16 Rh4 115.8(6) . .
C57 O17 Rh5 118.0(6) . .
C57 O18 Rh6 117.1(6) . .
C65 O19 Rh5 116.2(6) . .
C65 O20 Rh6 115.6(6) . .
C16 O21 Rh5 119.1(5) . .
C16 O22 Rh6 118.2(5) . .
C48 O23 Rh5 116.9(5) . .
C48 O24 Rh6 117.8(5) . .
C73 O25 Rh7 119.1(6) . .
C73 O26 Rh8 118.2(6) . .
C56 O27 Rh7 116.4(5) . .
C56 O28 Rh8 118.7(6) . .
C81 O29 Rh7 118.8(6) . .
C81 O30 Rh8 118.6(6) . .
C72 O31 Rh7 117.1(6) 2_767 .
C72 O32 Rh8 116.4(6) 2_767 .
C88 O33 Rh9 118.0(6) . .
C88 O34 Rh10 117.4(6) . .
C32 O35 Rh9 117.7(6) . .
C32 O36 Rh10 119.5(6) . .
C89 O37 Rh9 118.3(6) . .
C89 O38 Rh10 120.0(6) . .
C64 O39 Rh9 118.7(5) 2_767 .
C64 O40 Rh10 116.9(5) 2_767 .
C24 O41 Rh11 118.8(6) 2_767 .
C24 O42 Rh12 116.3(6) 2_767 .
C96 O43 Rh11 115.7(6) 2_767 .
C96 O44 Rh12 115.8(6) 2_767 .
C40 O45 Rh11 116.4(6) . .
C40 O46 Rh12 117.6(6) . .
C80 O47 Rh11 118.6(7) . .
C80 O48 Rh12 118.0(6) . .
O5 Rh1 O3 90.4(3) . .
O5 Rh1 O7 88.8(2) . .
O3 Rh1 O7 176.2(2) . .
O5 Rh1 O1 177.0(2) . .
O3 Rh1 O1 89.5(3) . .
O7 Rh1 O1 91.1(3) . .
O5 Rh1 O49 91.5(3) . .
O3 Rh1 O49 91.1(3) . .
O7 Rh1 O49 92.7(3) . .
O1 Rh1 O49 91.5(3) . .
O5 Rh1 Rh2 88.17(18) . .
O3 Rh1 Rh2 88.20(17) . .
O7 Rh1 Rh2 88.02(16) . .
O1 Rh1 Rh2 88.84(17) . .
O49 Rh1 Rh2 179.2(3) . .
O6 Rh2 O8 89.3(2) . .
O6 Rh2 O4 90.6(3) . .
O8 Rh2 O4 176.2(2) . .
O6 Rh2 O2 176.1(2) . .
O8 Rh2 O2 89.5(2) . .
O4 Rh2 O2 90.4(2) . .
O6 Rh2 O50 91.2(2) . .
O8 Rh2 O50 91.0(2) . .
O4 Rh2 O50 92.8(2) . .
O2 Rh2 O50 92.5(2) . .
O6 Rh2 Rh1 88.53(17) . .
O8 Rh2 Rh1 88.19(16) . .
O4 Rh2 Rh1 87.97(15) . .
O2 Rh2 Rh1 87.76(16) . .
O50 Rh2 Rh1 179.14(17) . .
O13 Rh3 O11 88.6(2) . .
O13 Rh3 O9 176.3(2) . .
O11 Rh3 O9 92.8(2) . .
O13 Rh3 O15 91.0(2) . .
O11 Rh3 O15 176.2(2) . .
O9 Rh3 O15 87.4(2) . .
O13 Rh3 O51 92.2(3) . .
O11 Rh3 O51 92.0(3) . .
O9 Rh3 O51 91.2(3) . .
O15 Rh3 O51 91.8(3) . .
O13 Rh3 Rh4 88.51(15) . .
O11 Rh3 Rh4 88.07(16) . .
O9 Rh3 Rh4 88.08(16) . .
O15 Rh3 Rh4 88.13(17) . .
O51 Rh3 Rh4 179.3(3) . .
O12 Rh4 O14 89.9(3) . .
O12 Rh4 O16 176.1(2) . .
O14 Rh4 O16 90.7(3) . .
O12 Rh4 O10 91.0(3) . .
O14 Rh4 O10 176.0(2) . .
O16 Rh4 O10 88.1(3) . .
O12 Rh4 O52 92.4(3) . .
O14 Rh4 O52 92.5(3) . .
O16 Rh4 O52 91.4(3) . .
O10 Rh4 O52 91.4(3) . .
O12 Rh4 Rh3 87.61(16) . .
O14 Rh4 Rh3 88.08(17) . .
O16 Rh4 Rh3 88.58(17) . .
O10 Rh4 Rh3 88.10(17) . .
O52 Rh4 Rh3 179.5(3) . .
O21 Rh5 O19 91.9(2) . .
O21 Rh5 O17 176.0(2) . .
O19 Rh5 O17 88.6(2) . .
O21 Rh5 O23 88.1(2) . .
O19 Rh5 O23 177.2(2) . .
O17 Rh5 O23 91.2(2) . .
O21 Rh5 O53 90.2(3) . .
O19 Rh5 O53 94.1(3) . .
O17 Rh5 O53 93.8(3) . .
O23 Rh5 O53 88.8(3) . .
O21 Rh5 Rh6 88.03(15) . .
O19 Rh5 Rh6 88.75(16) . .
O17 Rh5 Rh6 87.98(16) . .
O23 Rh5 Rh6 88.44(16) . .
O53 Rh5 Rh6 176.7(3) . .
O22 Rh6 O24 88.7(2) . .
O22 Rh6 O20 91.0(2) . .
O24 Rh6 O20 177.1(2) . .
O22 Rh6 O18 175.8(2) . .
O24 Rh6 O18 89.8(2) . .
O20 Rh6 O18 90.3(2) . .
O22 Rh6 O54 90.4(2) . .
O24 Rh6 O54 92.2(2) . .
O20 Rh6 O54 90.7(2) . .
O18 Rh6 O54 93.6(2) . .
O22 Rh6 Rh5 87.87(16) . .
O24 Rh6 Rh5 88.59(16) . .
O20 Rh6 Rh5 88.49(17) . .
O18 Rh6 Rh5 88.15(16) . .
O54 Rh6 Rh5 178.1(2) . .
O27 Rh7 O29 90.7(3) . .
O27 Rh7 O25 89.1(3) . .
O29 Rh7 O25 175.5(2) . .
O27 Rh7 O31 176.3(2) . .
O29 Rh7 O31 88.8(3) . .
O25 Rh7 O31 91.2(3) . .
O27 Rh7 Rh8 88.56(17) . .
O29 Rh7 Rh8 87.90(17) . .
O25 Rh7 Rh8 87.62(18) . .
O31 Rh7 Rh8 87.75(17) . .
O27 Rh7 O55 88.6(4) . .
O29 Rh7 O55 97.9(4) . .
O25 Rh7 O55 86.6(4) . .
O31 Rh7 O55 95.1(4) . .
Rh8 Rh7 O55 173.6(4) . .
O30 Rh8 O26 176.0(2) . .
O30 Rh8 O32 89.4(3) . .
O26 Rh8 O32 91.4(3) . .
O30 Rh8 O28 88.8(3) . .
O26 Rh8 O28 90.0(3) . .
O32 Rh8 O28 175.1(2) . .
O30 Rh8 O56 94.6(3) . .
O26 Rh8 O56 89.3(3) . .
O32 Rh8 O56 90.1(3) . .
O28 Rh8 O56 94.6(3) . .
O30 Rh8 Rh7 88.12(17) . .
O26 Rh8 Rh7 88.03(17) . .
O32 Rh8 Rh7 87.99(18) . .
O28 Rh8 Rh7 87.43(18) . .
O56 Rh8 Rh7 176.6(3) . .
O39 Rh9 O33 89.9(2) . .
O39 Rh9 O37 89.7(2) . .
O33 Rh9 O37 176.1(2) . .
O39 Rh9 O35 176.2(2) . .
O33 Rh9 O35 91.0(2) . .
O37 Rh9 O35 89.1(3) . .
O39 Rh9 O57 90.3(3) . .
O33 Rh9 O57 91.7(3) . .
O37 Rh9 O57 92.2(3) . .
O35 Rh9 O57 93.3(3) . .
O39 Rh9 Rh10 88.47(16) . .
O33 Rh9 Rh10 87.93(16) . .
O37 Rh9 Rh10 88.13(18) . .
O35 Rh9 Rh10 87.90(17) . .
O57 Rh9 Rh10 178.7(3) . .
O36 Rh10 O34 91.3(2) . .
O36 Rh10 O38 89.3(2) . .
O34 Rh10 O38 175.5(2) . .
O36 Rh10 O40 175.9(2) . .
O34 Rh10 O40 90.7(2) . .
O38 Rh10 O40 88.5(2) . .
O36 Rh10 O58 91.5(2) . .
O34 Rh10 O58 88.0(3) . .
O38 Rh10 O58 96.5(2) . .
O40 Rh10 O58 92.2(2) . .
O36 Rh10 Rh9 87.62(17) . .
O34 Rh10 Rh9 88.57(18) . .
O38 Rh10 Rh9 86.94(16) . .
O40 Rh10 Rh9 88.80(15) . .
O58 Rh10 Rh9 176.43(18) . .
O45 Rh11 O41 176.4(2) . .
O45 Rh11 O47 88.5(3) . .
O41 Rh11 O47 91.5(3) . .
O45 Rh11 O43 90.1(2) . .
O41 Rh11 O43 89.7(3) . .
O47 Rh11 O43 175.9(2) . .
O45 Rh11 O59 90.9(3) . .
O41 Rh11 O59 92.8(3) . .
O47 Rh11 O59 89.9(3) . .
O43 Rh11 O59 94.0(3) . .
O45 Rh11 Rh12 88.45(16) . .
O41 Rh11 Rh12 87.90(17) . .
O47 Rh11 Rh12 88.00(18) . .
O43 Rh11 Rh12 88.15(17) . .
O59 Rh11 Rh12 177.8(3) . .
O46 Rh12 O42 176.9(2) . .
O46 Rh12 O44 89.4(2) . .
O42 Rh12 O44 91.0(2) . .
O46 Rh12 O48 88.9(3) . .
O42 Rh12 O48 90.4(3) . .
O44 Rh12 O48 175.7(3) . .
O46 Rh12 O60 94.9(3) . .
O42 Rh12 O60 88.2(3) . .
O44 Rh12 O60 90.7(3) . .
O48 Rh12 O60 93.4(3) . .
O46 Rh12 Rh11 88.30(17) . .
O42 Rh12 Rh11 88.61(18) . .
O44 Rh12 Rh11 88.22(17) . .
O48 Rh12 Rh11 87.78(19) . .
O60 Rh12 Rh11 176.6(2) . .

loop_
_geom_bond_atom_site_label_1
_geom_bond_atom_site_label_2
_geom_bond_distance
_geom_bond_site_symmetry_2
C1 O1 1.252(10) .
C1 O2 1.274(10) .
C1 C2 1.519(12) .
C2 C7 1.365(11) .
C2 C3 1.365(12) .
C3 C4 1.411(13) .
C3 H3 0.9500 .
C4 C5 1.381(13) .
C4 H4 0.9500 .
C5 C6 1.374(12) .
C5 H5 0.9500 .
C6 C7 1.409(12) .
C6 C8 1.561(11) .
C7 H7 0.9500 .
C8 O14 1.237(9) .
C8 O13 1.283(10) .
C9 O3 1.251(9) .
C9 O4 1.259(10) .
C9 C10 1.547(12) .
C10 C11 1.374(12) .
C10 C15 1.410(11) .
C11 C12 1.347(13) .
C11 H11 0.9500 .
C12 C13 1.382(12) .
C12 H12 0.9500 .
C13 C14 1.386(12) .
C13 H13 0.9500 .
C14 C15 1.372(11) .
C14 C16 1.530(11) .
C15 H15 0.9500 .
C16 O21 1.249(9) .
C16 O22 1.268(9) .
C17 O6 1.267(10) .
C17 O5 1.288(10) .
C17 C18 1.548(12) .
C18 C23 1.378(12) .
C18 C19 1.424(13) .
C19 C20 1.410(13) .
C19 H19 0.9500 .
C20 C21 1.433(13) .
C20 H20 0.9500 .
C21 C22 1.388(12) .
C21 H21 0.9500 .
C22 C23 1.368(11) .
C22 C24 1.550(13) .
C23 H23 0.9500 .
C24 O41 1.222(11) 2_767
C24 O42 1.306(10) 2_767
C25 O7 1.208(9) .
C25 O8 1.286(9) .
C25 C26 1.556(10) .
C26 C31 1.386(11) .
C26 C27 1.425(12) .
C27 C28 1.414(12) .
C27 H27 0.9500 .
C28 C29 1.411(12) .
C28 H28 0.9500 .
C29 C30 1.399(12) .
C29 H29 0.9500 .
C30 C31 1.417(12) .
C30 C32 1.542(12) .
C31 H31 0.9500 .
C32 O36 1.245(9) .
C32 O35 1.253(10) .
C33 O9 1.233(10) .
C33 O10 1.260(10) .
C33 C34 1.537(13) .
C34 C39 1.400(11) .
C34 C35 1.417(12) .
C35 C36 1.424(14) .
C35 H35 0.9500 .
C36 C37 1.436(14) .
C36 H36 0.9500 .
C37 C38 1.344(12) .
C37 H37 0.9500 .
C38 C39 1.376(11) .
C38 C40 1.560(11) .
C39 H39 0.9500 .
C40 O46 1.266(10) .
C40 O45 1.269(10) .
C41 O11 1.219(10) .
C41 O12 1.288(10) .
C41 C42 1.556(12) .
C42 C47 1.394(12) .
C42 C43 1.406(13) .
C43 C44 1.379(14) .
C43 H43 0.9500 .
C44 C45 1.326(14) .
C44 H44 0.9500 .
C45 C46 1.386(13) .
C45 H45 0.9500 .
C46 C47 1.345(11) .
C46 C48 1.564(11) .
C47 H47 0.9500 .
C48 O24 1.260(9) .
C48 O23 1.284(9) .
C49 O16 1.248(10) .
C49 O15 1.249(10) .
C49 C50 1.552(12) .
C50 C55 1.332(11) .
C50 C51 1.445(13) .
C51 C52 1.376(14) .
C51 H51 0.9500 .
C52 C53 1.328(13) .
C52 H52 0.9500 .
C53 C54 1.369(13) .
C53 H53 0.9500 .
C54 C55 1.405(12) .
C54 C56 1.557(13) .
C55 H55 0.9500 .
C56 O28 1.189(9) .
C56 O27 1.316(10) .
C57 O17 1.235(10) .
C57 O18 1.271(10) .
C57 C58 1.507(12) .
C58 C59 1.339(12) .
C58 C63 1.422(12) .
C59 C60 1.390(13) .
C59 H59 0.9500 .
C60 C61 1.415(12) .
C60 H60 0.9500 .
C61 C62 1.374(12) .
C61 H61 0.9500 .
C62 C63 1.401(12) .
C62 C64 1.487(11) .
C63 H63 0.9500 .
C64 O39 1.279(9) 2_767
C64 O40 1.289(9) 2_767
C65 O19 1.243(10) .
C65 O20 1.286(10) .
C65 C66 1.549(12) .
C66 C71 1.349(12) .
C66 C67 1.369(12) .
C67 C68 1.412(13) .
C67 H67 0.9500 .
C68 C69 1.400(13) .
C68 H68 0.9500 .
C69 C70 1.383(13) .
C69 H69 0.9500 .
C70 C71 1.442(12) .
C70 C72 1.559(13) .
C71 H71 0.9500 .
C72 O31 1.217(10) 2_767
C72 O32 1.260(10) 2_767
C73 O25 1.246(10) .
C73 O26 1.268(10) .
C73 C74 1.490(13) .
C74 C79 1.374(13) .
C74 C75 1.450(13) .
C75 C76 1.400(15) .
C75 H75 0.9500 .
C76 C77 1.373(14) .
C76 H76 0.9500 .
C77 C78 1.384(13) .
C77 H77 0.9500 .
C78 C79 1.414(14) .
C78 C80 1.529(13) .
C79 H79 0.9500 .
C80 O48 1.248(11) .
C80 O47 1.258(11) .
C81 O29 1.259(11) .
C81 O30 1.279(10) .
C81 C82 1.524(13) .
C82 C87 1.361(12) .
C82 C83 1.428(14) .
C83 C84 1.389(16) .
C83 H83 0.9500 .
C84 C85 1.406(14) .
C84 H84 0.9500 .
C85 C86 1.389(14) .
C85 H85 0.9500 .
C86 C87 1.402(13) .
C86 C88 1.527(12) .
C87 H87 0.9500 .
C88 O33 1.252(10) .
C88 O34 1.277(11) .
C89 O37 1.238(10) .
C89 O38 1.250(10) .
C89 C90 1.513(12) .
C90 C95 1.352(12) .
C90 C91 1.423(12) .
C91 C92 1.353(12) .
C91 H91 0.9500 .
C92 C93 1.387(13) .
C92 H92 0.9500 .
C93 C94 1.465(13) .
C93 H93 0.9500 .
C94 C95 1.383(11) .
C94 C96 1.564(12) .
C95 H95 0.9500 .
C96 O43 1.233(10) 2_767
C96 O44 1.256(10) 2_767
O1 Rh1 2.039(6) .
O2 Rh2 2.073(6) .
O3 Rh1 2.020(6) .
O4 Rh2 2.041(6) .
O5 Rh1 2.008(6) .
O6 Rh2 2.007(6) .
O7 Rh1 2.032(6) .
O8 Rh2 2.029(5) .
O9 Rh3 2.035(6) .
O10 Rh4 2.038(6) .
O11 Rh3 2.016(6) .
O12 Rh4 2.014(6) .
O13 Rh3 2.007(6) .
O14 Rh4 2.017(6) .
O15 Rh3 2.052(6) .
O16 Rh4 2.028(6) .
O17 Rh5 2.041(6) .
O18 Rh6 2.040(6) .
O19 Rh5 2.034(6) .
O20 Rh6 2.034(6) .
O21 Rh5 2.007(6) .
O22 Rh6 2.019(6) .
O23 Rh5 2.044(6) .
O24 Rh6 2.033(6) .
O25 Rh7 2.035(7) .
O26 Rh8 2.035(7) .
O27 Rh7 2.017(6) .
O28 Rh8 2.050(6) .
O29 Rh7 2.025(7) .
O30 Rh8 2.014(7) .
O31 C72 1.217(10) 2_767
O31 Rh7 2.049(6) .
O32 C72 1.260(10) 2_767
O32 Rh8 2.042(6) .
O33 Rh9 2.034(6) .
O34 Rh10 2.021(6) .
O35 Rh9 2.043(6) .
O36 Rh10 2.018(5) .
O37 Rh9 2.037(6) .
O38 Rh10 2.023(6) .
O39 C64 1.279(9) 2_767
O39 Rh9 2.023(6) .
O40 C64 1.290(9) 2_767
O40 Rh10 2.046(5) .
O41 C24 1.222(11) 2_767
O41 Rh11 2.031(6) .
O42 C24 1.306(10) 2_767
O42 Rh12 2.031(6) .
O43 C96 1.233(10) 2_767
O43 Rh11 2.049(6) .
O44 C96 1.256(10) 2_767
O44 Rh12 2.034(6) .
O45 Rh11 2.026(6) .
O46 Rh12 2.008(6) .
O47 Rh11 2.034(6) .
O48 Rh12 2.053(7) .
O49 Rh1 2.369(8) .
O50 Rh2 2.351(8) .
O51 Rh3 2.366(7) .
O52 Rh4 2.383(7) .
O53 Rh5 2.353(8) .
O54 Rh6 2.382(7) .
O55 Rh7 2.449(11) .
O56 Rh8 2.370(8) .
O57 Rh9 2.345(7) .
O58 Rh10 2.314(7) .
O59 Rh11 2.352(7) .
O60 Rh12 2.357(8) .
Rh1 Rh2 2.4005(10) .
Rh3 Rh4 2.3991(10) .
Rh5 Rh6 2.3951(10) .
Rh7 Rh8 2.4027(11) .
Rh9 Rh10 2.3956(11) .
Rh11 Rh12 2.3964(11) .
